data_1534740
loop_
_publ_author_name
'Groat, L.A.'
'Ercit, T.S.'
'Hawthorne, F.C.'

_publ_section_title
;
 The incorporation of boron into the of vesuvianite structure
;
_journal_name_full 'Canadian Mineralogist'
_journal_page_first 505
_journal_page_last 523
_journal_volume 32
_journal_year 1994
_chemical_formula_sum 'Al6.64 B2.39 Ca19 Fe2.7 H4 Mg3.6 O78 Si18 Ti0.36'
_chemical_name_systematic
;
Ca19 (Al6.64 Ti.36 Mg3.6 Fe2.7 B2.39) (Si O4)10 (Si2 O7)4 O6 (O H)4
;
_space_group_IT_number 126
_symmetry_space_group_name_Hall '-P 4a 2bc'
_symmetry_space_group_name_H-M 'P 4/n n c :2'
_cell_angle_alpha 90
_cell_angle_beta 90
_cell_angle_gamma 90
_cell_formula_units_Z 2
_cell_length_a 15.745
_cell_length_b 15.745
_cell_length_c 11.728
_cell_volume 2907.430
_citation_journal_id_ASTM CAMIA6
_cod_data_source_file Groat_CAMIA6_1994_1663.cif
_cod_data_source_block H4Al6.64B2.39Ca19Fe2.7Mg3.6O78Si18Ti0.36
_cod_original_cell_volume 2907.43
_cod_original_formula_sum 'H4 Al6.64 B2.39 Ca19 Fe2.7 Mg3.6 O78 Si18 Ti0.36'
_cod_database_code 1534740

loop_
_symmetry_equiv_pos_as_xyz
x,y,z
-y+1/2,x,z
-x+1/2,-y+1/2,z
y,-x+1/2,z
x,-y+1/2,-z+1/2
y,x,-z+1/2
-x+1/2,y,-z+1/2
-y+1/2,-x+1/2,-z+1/2
-x,-y,-z
y-1/2,-x,-z
x-1/2,y-1/2,-z
-y,x-1/2,-z
-x,y-1/2,z-1/2
-y,-x,z-1/2
x-1/2,-y,z-1/2
y-1/2,x-1/2,z-1/2

loop_
_atom_site_label
_atom_site_type_symbol
_atom_site_fract_x
_atom_site_fract_y
_atom_site_fract_z
_atom_site_occupancy
_atom_site_U_iso_or_equiv
Ca1 Ca+2 0.75 0.25 0.25 1 0.0
O5 O-2 0.8283 0.0113 0.1795 1 0.0
O6 O-2 0.8791 0.7234 0.054 1 0.0
O3 O-2 -0.0419 0.2254 0.0776 1 0.0
Mg3 Mg+2 0.88854 0.12034 0.12797 0.45 0.0
O4 O-2 -0.0618 0.1042 0.4712 1 0.0
Fe2 Fe+2 0.75 0.75 0.0476 0.16 0.0
Fe1 Fe+2 0.75 0.75 0.0688 0.16 0.0
Ca2 Ca+2 0.80941 0.045 0.37991 1 0.0
O8 O-2 0.0459 0.1485 0.3078 0.3 0.0
O9 O-2 -0.0606 -0.092 0.0673 1 0.0
O2 O-2 0.8791 0.1607 0.2834 1 0.0
Si1 Si+4 0.75 0.25 0 1 0.0
Fe4 Fe+2 0.0527 0.0527 0.25 0.06 0.0
O10 O-2 0.8538 0.8538 0.25 1 0.0
Fe3 Fe+2 0.88854 0.12034 0.12797 0.22 0.0
O14 O-2 0 0.0536 0.1535 0.3 0.0
Al3 Al+3 0 0 0 1 0.0
Ti2 Ti+4 0.75 0.75 0.0476 0.09 0.0
Si2 Si+4 0.82153 0.04255 0.8719 1 0.0
O11 O-2 0.75 0.75 0.865 0.3 0.0
B2 B+3 0.25 0.25 0.25 0.59 0.0
Ca4 Ca+2 0.75 0.75 0.1429 0.5 0.0
O12 O-2 0.75 0.75 0.86 0.3 0.0
O13 O-2 -0.0031 0.0629 0.136 0.7 0.0
Al4 Al+3 0.88854 0.12034 0.12797 0.33 0.0
Ca3 Ca+2 0.89856 0.82068 0.8966 1 0.0
B1 B+3 0.0527 0.0527 0.25 0.45 0.0
O15 O-2 0.174 0.2749 0.205 0.1 0.0
Ti1 Ti+4 0.75 0.75 0.0688 0.09 0.0
Si3 Si+4 0.91629 0.84996 0.3646 1 0.0
O1 O-2 0.7801 0.1726 0.0844 1 0.0
Fe5 Fe+2 0.25 0.25 0.25 0.06 0.0
O7 O-2 0.0559 0.1776 0.3206 0.7 0.0
